data_7042388
loop_
_publ_author_name
'\`Arias, \`Oscar'
'Brandhorst, Kai'
'Baabe, Dirk'
'Freytag, Matthias'
'Jones, Peter G.'
'Tamm, Matthias'

_publ_section_title
;
 Formation of paramagnetic metallacyclobutadienes by reaction of
 diaminoacetylenes with molybdenum alkylidyne complexes.
;
_journal_issue 14
_journal_name_full 'Dalton transactions (Cambridge, England : 2003)'
_journal_page_first 4737
_journal_page_last 4748
_journal_paper_doi 10.1039/c7dt00305f
_journal_volume 46
_journal_year 2017
_chemical_formula_sum 'C36 H44 F18 Mo N2 O3'
_chemical_formula_weight 990.67
_chemical_name_systematic
;
 ?
;
_space_group_IT_number 2
_symmetry_cell_setting triclinic
_symmetry_space_group_name_Hall '-P 1'
_symmetry_space_group_name_H-M 'P -1'
_atom_sites_solution_hydrogens geom
_atom_sites_solution_primary direct
_atom_sites_solution_secondary difmap
_audit_creation_method SHELXL-97
_audit_update_record
;
2016-08-16 deposited with the CCDC.
2017-03-08 downloaded from the CCDC.
;
_cell_angle_alpha 101.495(5)
_cell_angle_beta 110.382(6)
_cell_angle_gamma 95.857(4)
_cell_formula_units_Z 2
_cell_length_a 11.2300(6)
_cell_length_b 12.6831(6)
_cell_length_c 15.8296(10)
_cell_measurement_reflns_used 36004
_cell_measurement_temperature 100(2)
_cell_measurement_theta_max 75.6330
_cell_measurement_theta_min 3.6320
_cell_volume 2034.7(2)
_computing_cell_refinement
;
CrysAlisPro, Agilent Technologies,
Version 1.171.36.28 (release 01-02-2013 CrysAlis171 .NET)
(compiled Feb  1 2013,16:14:44)
;
_computing_data_collection
;
CrysAlisPro, Agilent Technologies,
Version 1.171.36.28 (release 01-02-2013 CrysAlis171 .NET)
(compiled Feb  1 2013,16:14:44)
;
_computing_data_reduction
;
CrysAlisPro, Agilent Technologies,
Version 1.171.36.28 (release 01-02-2013 CrysAlis171 .NET)
(compiled Feb  1 2013,16:14:44)
;
_computing_molecular_graphics 'Bruker XP'
_computing_publication_material SHELXL-97
_computing_structure_refinement 'SHELXL-97 (Sheldrick, 1997)'
_computing_structure_solution 'SHELXS-97 (Sheldrick, 1990)'
_diffrn_ambient_temperature 100(2)
_diffrn_detector_area_resol_mean 10.3543
_diffrn_measured_fraction_theta_full 0.998
_diffrn_measured_fraction_theta_max 0.989
_diffrn_measurement_device_type 'Oxford Diffraction Xcalibur, Atlas, Nova'
_diffrn_measurement_method '\w scans'
_diffrn_radiation_monochromator mirror
_diffrn_radiation_source 'Nova (Cu) X-ray Source'
_diffrn_radiation_type 'Cu K\a'
_diffrn_radiation_wavelength 1.54184
_diffrn_reflns_av_R_equivalents 0.0810
_diffrn_reflns_av_sigmaI/netI 0.0307
_diffrn_reflns_limit_h_max 14
_diffrn_reflns_limit_h_min -14
_diffrn_reflns_limit_k_max 15
_diffrn_reflns_limit_k_min -15
_diffrn_reflns_limit_l_max 19
_diffrn_reflns_limit_l_min -19
_diffrn_reflns_number 92647
_diffrn_reflns_theta_full 75.00
_diffrn_reflns_theta_max 76.23
_diffrn_reflns_theta_min 3.62
_exptl_absorpt_coefficient_mu 3.744
_exptl_absorpt_correction_T_max 1.00000
_exptl_absorpt_correction_T_min 0.03587
_exptl_absorpt_correction_type multi-scan
_exptl_absorpt_process_details
;
CrysAlisPro, Agilent Technologies,
Version 1.171.36.28 (release 01-02-2013 CrysAlis171 .NET)
(compiled Feb  1 2013,16:14:44)
;
_exptl_crystal_colour red
_exptl_crystal_density_diffrn 1.617
_exptl_crystal_density_method 'not measured'
_exptl_crystal_description irregular
_exptl_crystal_F_000 1004
_exptl_crystal_size_max 0.20
_exptl_crystal_size_mid 0.08
_exptl_crystal_size_min 0.05
_refine_diff_density_max 0.777
_refine_diff_density_min -1.421
_refine_diff_density_rms 0.095
_refine_ls_extinction_method none
_refine_ls_goodness_of_fit_ref 1.038
_refine_ls_hydrogen_treatment constr
_refine_ls_matrix_type full
_refine_ls_number_parameters 569
_refine_ls_number_reflns 8408
_refine_ls_number_restraints 112
_refine_ls_restrained_S_all 1.083
_refine_ls_R_factor_all 0.0523
_refine_ls_R_factor_gt 0.0492
_refine_ls_shift/su_max 0.001
_refine_ls_shift/su_mean 0.000
_refine_ls_structure_factor_coef Fsqd
_refine_ls_weighting_details 'calc w=1/[\s^2^(Fo^2^)+(0.0763P)^2^+3.2856P] where P=(Fo^2^+2Fc^2^)/3'
_refine_ls_weighting_scheme calc
_refine_ls_wR_factor_gt 0.1255
_refine_ls_wR_factor_ref 0.1279
_reflns_number_gt 7883
_reflns_number_total 8408
_reflns_threshold_expression >2sigma(I)
_cod_data_source_file c7dt00305f3.cif
_cod_data_source_block oscar07
_cod_depositor_comments 'Adding full bibliography for 7042387--7042388.cif.'
_cod_original_cell_volume 2034.68(19)
_cod_database_code 7042388

loop_
_symmetry_equiv_pos_as_xyz
'x, y, z'
'-x, -y, -z'

loop_
_atom_site_label
_atom_site_type_symbol
_atom_site_fract_x
_atom_site_fract_y
_atom_site_fract_z
_atom_site_U_iso_or_equiv
_atom_site_adp_type
_atom_site_occupancy
_atom_site_symmetry_multiplicity
_atom_site_calc_flag
_atom_site_refinement_flags
_atom_site_disorder_assembly
_atom_site_disorder_group
Mo Mo 0.43935(2) 0.238962(19) 0.734993(16) 0.02067(9) Uani 1 1 d . B .
N1 N 0.6868(3) 0.3128(2) 0.68410(19) 0.0250(5) Uani 1 1 d . . .
N2 N 0.4355(3) 0.4747(2) 0.8484(2) 0.0286(6) Uani 1 1 d . . .
O1 O 0.2654(2) 0.18284(19) 0.74629(17) 0.0274(5) Uani 1 1 d . . .
O2 O 0.5204(2) 0.1514(2) 0.81812(18) 0.0303(5) Uani 1 1 d . . .
C26 C 0.1981(3) 0.0042(3) 0.7569(3) 0.0460(10) Uani 1 1 d D . .
F1 F 0.1032(5) -0.0340(4) 0.6852(4) 0.0478(16) Uiso 0.493(9) 1 d PDU A 3
F2 F 0.1801(6) -0.0464(5) 0.8262(4) 0.0523(17) Uiso 0.493(9) 1 d PDU A 3
F3 F 0.3052(4) -0.0241(4) 0.7471(4) 0.0329(13) Uiso 0.493(9) 1 d PDU A 3
F1' F 0.1318(6) -0.0239(5) 0.6538(4) 0.0532(16) Uiso 0.507(9) 1 d PDU A 4
F2' F 0.1210(6) -0.0631(4) 0.7757(4) 0.0527(17) Uiso 0.507(9) 1 d PDU A 4
F3' F 0.3081(5) -0.0309(5) 0.7723(5) 0.0403(15) Uiso 0.507(9) 1 d PDU A 4
F4 F 0.0016(2) 0.1394(3) 0.6958(2) 0.0583(7) Uani 1 1 d . A .
F5 F 0.0911(2) 0.2618(2) 0.8259(2) 0.0589(8) Uani 1 1 d . A .
F6 F 0.0172(2) 0.0990(2) 0.8235(2) 0.0489(6) Uani 1 1 d . A .
F7 F 0.5400(3) 0.0230(2) 0.67366(16) 0.0490(6) Uani 1 1 d . . .
F8 F 0.7115(2) -0.0299(2) 0.75253(18) 0.0487(6) Uani 1 1 d . . .
F9 F 0.5288(2) -0.08943(18) 0.75601(17) 0.0440(5) Uani 1 1 d . . .
F10 F 0.5326(2) 0.0022(2) 0.92086(17) 0.0426(5) Uani 1 1 d . . .
F11 F 0.6776(3) 0.1462(2) 0.99884(15) 0.0458(6) Uani 1 1 d . . .
F12 F 0.7324(2) -0.0012(2) 0.94292(16) 0.0422(5) Uani 1 1 d . . .
C1 C 0.6073(3) 0.4306(3) 0.7890(2) 0.0232(6) Uani 1 1 d . . .
C2 C 0.6079(3) 0.3313(3) 0.7287(2) 0.0218(6) Uani 1 1 d . . .
C3 C 0.4924(3) 0.4091(3) 0.8055(2) 0.0235(6) Uani 1 1 d . . .
C4 C 0.6969(3) 0.5388(3) 0.8186(2) 0.0231(6) Uani 1 1 d . . .
C5 C 0.8019(3) 0.5686(3) 0.9048(2) 0.0249(6) Uani 1 1 d . . .
C6 C 0.8822(3) 0.6702(3) 0.9312(2) 0.0288(7) Uani 1 1 d . . .
H6 H 0.9525 0.6907 0.9898 0.035 Uiso 1 1 calc R . .
C7 C 0.8625(3) 0.7428(3) 0.8742(3) 0.0299(7) Uani 1 1 d . . .
C8 C 0.7584(3) 0.7110(3) 0.7888(3) 0.0302(7) Uani 1 1 d . . .
H8 H 0.7441 0.7593 0.7489 0.036 Uiso 1 1 calc R . .
C9 C 0.6746(3) 0.6106(3) 0.7600(2) 0.0272(7) Uani 1 1 d . . .
C10 C 0.8282(3) 0.4905(3) 0.9664(2) 0.0310(7) Uani 1 1 d . . .
H10A H 0.7466 0.4566 0.9676 0.046 Uiso 1 1 calc R . .
H10B H 0.8861 0.5306 1.0296 0.046 Uiso 1 1 calc R . .
H10C H 0.8689 0.4336 0.9420 0.046 Uiso 1 1 calc R . .
C11 C 0.9514(4) 0.8523(3) 0.9046(3) 0.0416(9) Uani 1 1 d . . .
H11A H 0.9251 0.8909 0.8552 0.062 Uiso 1 1 calc R . .
H11B H 1.0404 0.8411 0.9169 0.062 Uiso 1 1 calc R . .
H11C H 0.9464 0.8959 0.9614 0.062 Uiso 1 1 calc R . .
C12 C 0.5614(3) 0.5800(3) 0.6676(3) 0.0341(8) Uani 1 1 d . . .
H12A H 0.5481 0.6452 0.6436 0.051 Uiso 1 1 calc R . .
H12B H 0.4834 0.5506 0.6762 0.051 Uiso 1 1 calc R . .
H12C H 0.5792 0.5245 0.6232 0.051 Uiso 1 1 calc R . .
C13 C 0.6614(3) 0.2103(3) 0.6124(2) 0.0305(7) Uani 1 1 d . . .
H13A H 0.5751 0.1679 0.5993 0.037 Uiso 1 1 calc R . .
H13B H 0.7268 0.1654 0.6357 0.037 Uiso 1 1 calc R . .
C14 C 0.6663(4) 0.2342(3) 0.5228(3) 0.0378(8) Uani 1 1 d . . .
H14A H 0.6517 0.1642 0.4765 0.045 Uiso 1 1 calc R . .
H14B H 0.5958 0.2736 0.4968 0.045 Uiso 1 1 calc R . .
C15 C 0.7952(4) 0.3028(4) 0.5390(3) 0.0377(8) Uani 1 1 d . . .
H15 H 0.8647 0.2603 0.5623 0.045 Uiso 1 1 calc R . .
C16 C 0.8202(4) 0.4076(3) 0.6151(3) 0.0360(8) Uani 1 1 d . . .
H16A H 0.9072 0.4500 0.6300 0.043 Uiso 1 1 calc R . .
H16B H 0.7559 0.4533 0.5917 0.043 Uiso 1 1 calc R . .
C17 C 0.8119(3) 0.3828(3) 0.7033(2) 0.0289(7) Uani 1 1 d . . .
H17A H 0.8833 0.3452 0.7312 0.035 Uiso 1 1 calc R . .
H17B H 0.8224 0.4523 0.7490 0.035 Uiso 1 1 calc R . .
C18 C 0.7995(5) 0.3276(5) 0.4497(3) 0.0552(12) Uani 1 1 d . . .
H18A H 0.7847 0.2587 0.4033 0.083 Uiso 1 1 calc R . .
H18B H 0.8844 0.3705 0.4628 0.083 Uiso 1 1 calc R . .
H18C H 0.7321 0.3694 0.4256 0.083 Uiso 1 1 calc R . .
C19 C 0.3094(3) 0.4360(3) 0.8504(3) 0.0350(8) Uani 1 1 d . . .
H19A H 0.3167 0.4469 0.9159 0.042 Uiso 1 1 calc R . .
H19B H 0.2818 0.3566 0.8201 0.042 Uiso 1 1 calc R . .
C20 C 0.2083(3) 0.4972(3) 0.8005(3) 0.0353(8) Uani 1 1 d . . .
H20A H 0.1255 0.4724 0.8060 0.042 Uiso 1 1 calc R . .
H20B H 0.1941 0.4792 0.7335 0.042 Uiso 1 1 calc R . .
C21 C 0.2484(4) 0.6211(3) 0.8399(3) 0.0321(7) Uani 1 1 d . . .
H21 H 0.2532 0.6382 0.9056 0.038 Uiso 1 1 calc R . .
C22 C 0.3837(4) 0.6581(3) 0.8418(3) 0.0371(8) Uani 1 1 d . . .
H22A H 0.3797 0.6482 0.7772 0.044 Uiso 1 1 calc R . .
H22B H 0.4137 0.7369 0.8737 0.044 Uiso 1 1 calc R . .
C23 C 0.4800(3) 0.5932(3) 0.8921(3) 0.0340(8) Uani 1 1 d . . .
H23A H 0.5654 0.6169 0.8899 0.041 Uiso 1 1 calc R . .
H23B H 0.4900 0.6080 0.9582 0.041 Uiso 1 1 calc R . .
C24 C 0.1486(5) 0.6802(4) 0.7857(3) 0.0533(12) Uani 1 1 d . . .
H24A H 0.1373 0.6605 0.7199 0.080 Uiso 1 1 calc R . .
H24B H 0.1782 0.7595 0.8109 0.080 Uiso 1 1 calc R . .
H24C H 0.0659 0.6588 0.7914 0.080 Uiso 1 1 calc R . .
C25 C 0.2153(3) 0.1284(3) 0.7965(3) 0.0322(7) Uani 1 1 d . A .
C27 C 0.0805(4) 0.1563(3) 0.7840(3) 0.0400(9) Uani 1 1 d . . .
C28 C 0.2971(4) 0.1572(4) 0.9016(3) 0.0455(10) Uani 1 1 d . . .
H28A H 0.3817 0.1365 0.9115 0.068 Uiso 1 1 calc R A .
H28B H 0.2528 0.1174 0.9326 0.068 Uiso 1 1 calc R . .
H28C H 0.3088 0.2362 0.9275 0.068 Uiso 1 1 calc R . .
C29 C 0.6264(3) 0.0991(3) 0.8365(2) 0.0268(7) Uani 1 1 d . . .
C30 C 0.6012(4) -0.0010(3) 0.7545(3) 0.0346(8) Uani 1 1 d . . .
C31 C 0.6409(4) 0.0611(3) 0.9254(3) 0.0338(7) Uani 1 1 d . . .
C32 C 0.7534(3) 0.1745(3) 0.8553(3) 0.0337(7) Uani 1 1 d . . .
H32A H 0.7550 0.1868 0.7965 0.051 Uiso 1 1 calc R . .
H32B H 0.8265 0.1402 0.8840 0.051 Uiso 1 1 calc R . .
H32C H 0.7601 0.2447 0.8975 0.051 Uiso 1 1 calc R . .
O3 O 0.3516(2) 0.2228(2) 0.60442(18) 0.0364(6) Uani 1 1 d D . .
C33 C 0.2363(5) 0.2146(5) 0.5286(3) 0.0303(12) Uiso 0.693(5) 1 d PDU B 1
C34 C 0.2512(8) 0.1338(6) 0.4487(5) 0.048(3) Uiso 0.693(5) 1 d PDU B 1
F13 F 0.1535(8) 0.1173(8) 0.3673(5) 0.088(4) Uani 0.693(5) 1 d PDU B 1
F14 F 0.3573(3) 0.1704(5) 0.4322(3) 0.0583(13) Uani 0.693(5) 1 d PDU B 1
F15 F 0.2616(7) 0.0375(4) 0.4663(4) 0.093(2) Uani 0.693(5) 1 d PD B 1
C35 C 0.2267(7) 0.3272(7) 0.5061(5) 0.055(2) Uiso 0.693(5) 1 d PDU B 1
F16 F 0.1272(5) 0.3236(4) 0.4312(3) 0.0761(15) Uani 0.693(5) 1 d PD B 1
F17 F 0.2202(6) 0.3969(4) 0.5778(4) 0.0899(19) Uani 0.693(5) 1 d PD B 1
F18 F 0.3333(5) 0.3704(4) 0.4962(3) 0.0684(14) Uani 0.693(5) 1 d PD B 1
C36 C 0.1111(6) 0.1757(5) 0.5409(5) 0.0491(15) Uiso 0.693(5) 1 d PD B 1
H36A H 0.1145 0.1055 0.5578 0.074 Uiso 0.693(5) 1 calc PR B 1
H36B H 0.0373 0.1666 0.4824 0.074 Uiso 0.693(5) 1 calc PR B 1
H36C H 0.1013 0.2301 0.5903 0.074 Uiso 0.693(5) 1 calc PR B 1
C33' C 0.2359(8) 0.1764(8) 0.5288(6) 0.018(2) Uiso 0.307(5) 1 d PDU B 2
C34' C 0.2696(12) 0.1390(9) 0.4422(8) 0.029(4) Uiso 0.307(5) 1 d PDU B 2
F13' F 0.1603(12) 0.1112(9) 0.3656(9) 0.033(3) Uiso 0.307(5) 1 d PDU B 2
F14' F 0.3459(10) 0.2219(9) 0.4349(8) 0.055(3) Uiso 0.307(5) 1 d PDU B 2
F15' F 0.3395(10) 0.0589(8) 0.4591(7) 0.054(2) Uiso 0.307(5) 1 d PD B 2
C35' C 0.1716(11) 0.2783(10) 0.5205(8) 0.047(3) Uiso 0.307(5) 1 d PD B 2
F16' F 0.0644(10) 0.2561(9) 0.4457(7) 0.067(3) Uiso 0.307(5) 1 d PD B 2
F17' F 0.1418(11) 0.3125(9) 0.5942(7) 0.072(3) Uiso 0.307(5) 1 d PD B 2
F18' F 0.2515(11) 0.3602(10) 0.5161(8) 0.059(3) Uiso 0.307(5) 1 d PDU B 2
C36' C 0.1415(13) 0.0881(11) 0.5359(11) 0.048(3) Uiso 0.307(5) 1 d PD B 2
H36D H 0.1776 0.0210 0.5372 0.072 Uiso 0.307(5) 1 calc PR B 2
H36E H 0.0599 0.0735 0.4820 0.072 Uiso 0.307(5) 1 calc PR B 2
H36F H 0.1257 0.1125 0.5932 0.072 Uiso 0.307(5) 1 calc PR B 2

loop_
_atom_site_aniso_label
_atom_site_aniso_U_11
_atom_site_aniso_U_22
_atom_site_aniso_U_33
_atom_site_aniso_U_23
_atom_site_aniso_U_13
_atom_site_aniso_U_12
Mo 0.01956(13) 0.02096(14) 0.02057(14) 0.00634(9) 0.00536(9) 0.00559(9)
N1 0.0247(13) 0.0268(13) 0.0246(13) 0.0072(11) 0.0096(10) 0.0066(10)
N2 0.0266(13) 0.0216(13) 0.0394(16) 0.0044(12) 0.0160(12) 0.0057(10)
O1 0.0234(11) 0.0292(12) 0.0320(12) 0.0113(10) 0.0112(9) 0.0053(9)
O2 0.0265(11) 0.0321(12) 0.0380(13) 0.0155(10) 0.0132(10) 0.0128(9)
C26 0.0299(18) 0.0316(19) 0.080(3) 0.020(2) 0.022(2) 0.0034(15)
F4 0.0364(12) 0.091(2) 0.0630(17) 0.0406(16) 0.0214(12) 0.0284(13)
F5 0.0382(13) 0.0394(13) 0.113(2) 0.0208(14) 0.0413(15) 0.0162(10)
F6 0.0404(12) 0.0537(14) 0.0720(17) 0.0291(13) 0.0364(12) 0.0122(10)
F7 0.0703(16) 0.0405(13) 0.0266(11) 0.0085(9) 0.0059(11) 0.0132(11)
F8 0.0457(13) 0.0518(14) 0.0507(14) 0.0020(11) 0.0238(11) 0.0195(11)
F9 0.0506(13) 0.0284(11) 0.0514(14) 0.0088(10) 0.0178(11) 0.0085(9)
F10 0.0436(12) 0.0495(13) 0.0493(13) 0.0286(11) 0.0235(10) 0.0186(10)
F11 0.0595(15) 0.0512(14) 0.0280(11) 0.0085(10) 0.0166(10) 0.0186(11)
F12 0.0437(12) 0.0517(13) 0.0437(13) 0.0275(11) 0.0176(10) 0.0280(10)
C1 0.0216(14) 0.0271(15) 0.0214(14) 0.0094(12) 0.0061(11) 0.0074(12)
C2 0.0179(13) 0.0255(15) 0.0218(14) 0.0091(12) 0.0056(11) 0.0030(11)
C3 0.0241(14) 0.0215(14) 0.0237(15) 0.0073(12) 0.0059(12) 0.0074(11)
C4 0.0215(14) 0.0248(15) 0.0247(15) 0.0071(12) 0.0090(12) 0.0082(11)
C5 0.0224(14) 0.0274(16) 0.0260(15) 0.0083(12) 0.0087(12) 0.0081(12)
C6 0.0205(14) 0.0297(17) 0.0315(17) 0.0048(13) 0.0056(12) 0.0052(12)
C7 0.0231(15) 0.0257(16) 0.0417(19) 0.0090(14) 0.0126(14) 0.0059(12)
C8 0.0282(16) 0.0281(17) 0.0384(19) 0.0159(14) 0.0123(14) 0.0087(13)
C9 0.0239(15) 0.0306(17) 0.0284(16) 0.0109(13) 0.0085(13) 0.0087(12)
C10 0.0291(16) 0.0353(18) 0.0254(16) 0.0107(14) 0.0050(13) 0.0052(13)
C11 0.0298(18) 0.0315(19) 0.060(3) 0.0153(18) 0.0117(17) 0.0029(14)
C12 0.0314(17) 0.0382(19) 0.0308(18) 0.0168(15) 0.0044(14) 0.0084(14)
C13 0.0319(17) 0.0331(18) 0.0274(16) 0.0047(14) 0.0127(13) 0.0102(13)
C14 0.0350(18) 0.052(2) 0.0256(17) 0.0054(16) 0.0114(14) 0.0131(16)
C15 0.0318(18) 0.057(2) 0.0302(18) 0.0162(17) 0.0136(14) 0.0190(16)
C16 0.0312(17) 0.047(2) 0.0380(19) 0.0189(17) 0.0169(15) 0.0118(15)
C17 0.0219(15) 0.0354(18) 0.0320(17) 0.0090(14) 0.0124(13) 0.0075(13)
C18 0.049(2) 0.090(4) 0.039(2) 0.027(2) 0.0238(19) 0.019(2)
C19 0.0301(17) 0.0284(17) 0.053(2) 0.0106(16) 0.0223(16) 0.0092(13)
C20 0.0279(17) 0.040(2) 0.0356(19) 0.0029(15) 0.0113(14) 0.0104(14)
C21 0.0398(19) 0.0341(18) 0.0310(17) 0.0127(14) 0.0180(15) 0.0189(15)
C22 0.050(2) 0.0263(17) 0.045(2) 0.0099(15) 0.0292(18) 0.0107(15)
C23 0.0326(17) 0.0251(16) 0.041(2) -0.0033(14) 0.0171(15) 0.0018(13)
C24 0.063(3) 0.066(3) 0.051(3) 0.033(2) 0.028(2) 0.039(2)
C25 0.0303(17) 0.0331(18) 0.043(2) 0.0182(15) 0.0197(15) 0.0117(14)
C27 0.0353(19) 0.040(2) 0.056(2) 0.0228(18) 0.0230(18) 0.0113(16)
C28 0.054(2) 0.061(3) 0.041(2) 0.029(2) 0.0280(19) 0.030(2)
C29 0.0284(15) 0.0282(16) 0.0271(16) 0.0116(13) 0.0091(13) 0.0153(13)
C30 0.0373(18) 0.0340(19) 0.0346(18) 0.0117(15) 0.0122(15) 0.0139(15)
C31 0.0345(18) 0.0390(19) 0.0338(18) 0.0141(15) 0.0148(15) 0.0153(15)
C32 0.0280(16) 0.0395(19) 0.0357(19) 0.0135(15) 0.0108(14) 0.0120(14)
O3 0.0267(12) 0.0453(15) 0.0322(13) 0.0092(11) 0.0067(10) 0.0025(10)
F13 0.047(3) 0.155(7) 0.025(2) -0.015(3) -0.0014(18) -0.016(3)
F14 0.0304(18) 0.096(4) 0.0334(19) -0.018(2) 0.0130(14) 0.010(2)
F15 0.133(6) 0.038(2) 0.080(4) 0.004(2) 0.012(4) 0.018(3)
F16 0.066(3) 0.095(4) 0.061(3) 0.038(3) 0.001(2) 0.038(3)
F17 0.126(5) 0.069(3) 0.073(3) 0.008(3) 0.031(3) 0.056(3)
F18 0.075(3) 0.061(3) 0.062(3) 0.032(2) 0.011(2) 0.000(2)

loop_
_atom_type_symbol
_atom_type_description
_atom_type_scat_dispersion_real
_atom_type_scat_dispersion_imag
_atom_type_scat_source
C C 0.0181 0.0091 'International Tables Vol C Tables 4.2.6.8 and 6.1.1.4'
H H 0.0000 0.0000 'International Tables Vol C Tables 4.2.6.8 and 6.1.1.4'
N N 0.0311 0.0180 'International Tables Vol C Tables 4.2.6.8 and 6.1.1.4'
O O 0.0492 0.0322 'International Tables Vol C Tables 4.2.6.8 and 6.1.1.4'
F F 0.0727 0.0534 'International Tables Vol C Tables 4.2.6.8 and 6.1.1.4'
Mo Mo -0.0483 2.7339 'International Tables Vol C Tables 4.2.6.8 and 6.1.1.4'

loop_
_geom_angle_atom_site_label_1
_geom_angle_atom_site_label_2
_geom_angle_atom_site_label_3
_geom_angle
O3 Mo O2 138.64(11)
O3 Mo O1 90.61(10)
O2 Mo O1 87.78(9)
O3 Mo C3 109.43(12)
O2 Mo C3 110.72(11)
O1 Mo C3 105.91(11)
O3 Mo C2 89.09(11)
O2 Mo C2 100.55(10)
O1 Mo C2 167.65(11)
C3 Mo C2 62.71(12)
C2 N1 C13 121.1(3)
C2 N1 C17 126.5(3)
C13 N1 C17 112.1(3)
C3 N2 C19 121.5(3)
C3 N2 C23 127.0(3)
C19 N2 C23 111.4(3)
C25 O1 Mo 142.4(2)
C29 O2 Mo 137.9(2)
F1 C26 F2' 72.9(4)
F1 C26 F3' 122.5(5)
F2' C26 F3' 108.2(5)
F1 C26 F3 111.1(5)
F2' C26 F3 120.4(5)
F3' C26 F3 17.9(3)
F1 C26 F2 106.9(4)
F2' C26 F2 34.0(3)
F3' C26 F2 88.5(4)
F3 C26 F2 105.7(4)
F1 C26 F1' 27.9(3)
F2' C26 F1' 99.0(4)
F3' C26 F1' 105.1(5)
F3 C26 F1' 89.6(4)
F2 C26 F1' 131.9(4)
F1 C26 C25 114.4(4)
F2' C26 C25 119.4(4)
F3' C26 C25 113.5(4)
F3 C26 C25 112.1(3)
F2 C26 C25 106.0(4)
F1' C26 C25 109.8(4)
C3 C1 C2 104.3(3)
C3 C1 C4 126.8(3)
C2 C1 C4 128.5(3)
N1 C2 C1 128.2(3)
N1 C2 Mo 136.2(2)
C1 C2 Mo 95.5(2)
N2 C3 C1 130.9(3)
N2 C3 Mo 132.0(2)
C1 C3 Mo 97.1(2)
C9 C4 C5 120.2(3)
C9 C4 C1 119.6(3)
C5 C4 C1 120.2(3)
C6 C5 C4 119.0(3)
C6 C5 C10 120.7(3)
C4 C5 C10 120.3(3)
C5 C6 C7 121.9(3)
C8 C7 C6 118.0(3)
C8 C7 C11 121.3(3)
C6 C7 C11 120.7(3)
C9 C8 C7 122.1(3)
C8 C9 C4 118.8(3)
C8 C9 C12 120.4(3)
C4 C9 C12 120.7(3)
N1 C13 C14 110.8(3)
C15 C14 C13 112.0(3)
C14 C15 C18 112.0(3)
C14 C15 C16 108.6(3)
C18 C15 C16 111.9(4)
C17 C16 C15 111.8(3)
N1 C17 C16 111.7(3)
N2 C19 C20 110.9(3)
C19 C20 C21 112.4(3)
C24 C21 C20 111.1(4)
C24 C21 C22 112.7(3)
C20 C21 C22 109.3(3)
C23 C22 C21 111.5(3)
N2 C23 C22 110.7(3)
O1 C25 C28 114.7(3)
O1 C25 C26 109.0(3)
C28 C25 C26 108.8(3)
O1 C25 C27 108.2(3)
C28 C25 C27 107.9(3)
C26 C25 C27 108.1(3)
F4 C27 F5 107.4(3)
F4 C27 F6 106.1(3)
F5 C27 F6 105.0(3)
F4 C27 C25 114.0(3)
F5 C27 C25 110.6(3)
F6 C27 C25 113.1(3)
O2 C29 C32 113.4(3)
O2 C29 C31 106.4(3)
C32 C29 C31 107.5(3)
O2 C29 C30 109.9(3)
C32 C29 C30 109.6(3)
C31 C29 C30 109.9(3)
F9 C30 F8 106.8(3)
F9 C30 F7 106.8(3)
F8 C30 F7 107.4(3)
F9 C30 C29 114.0(3)
F8 C30 C29 111.6(3)
F7 C30 C29 110.0(3)
F11 C31 F10 107.5(3)
F11 C31 F12 106.9(3)
F10 C31 F12 107.0(3)
F11 C31 C29 110.9(3)
F10 C31 C29 113.5(3)
F12 C31 C29 110.7(3)
C33' O3 C33 20.0(4)
C33' O3 Mo 143.7(4)
C33 O3 Mo 149.2(3)
O3 C33 C36 116.1(4)
O3 C33 C34 103.5(5)
C36 C33 C34 110.7(5)
O3 C33 C35 109.8(5)
C36 C33 C35 106.7(5)
C34 C33 C35 109.9(5)
F15 C34 F13 106.9(7)
F15 C34 F14 108.0(7)
F13 C34 F14 104.3(7)
F15 C34 C33 111.5(6)
F13 C34 C33 113.9(7)
F14 C34 C33 111.8(5)
F16 C35 F17 109.4(6)
F16 C35 F18 108.3(6)
F17 C35 F18 105.0(7)
F16 C35 C33 113.2(6)
F17 C35 C33 108.8(6)
F18 C35 C33 111.8(6)
O3 C33' C36' 119.8(9)
O3 C33' C34' 107.6(7)
C36' C33' C34' 111.3(9)
O3 C33' C35' 100.5(7)
C36' C33' C35' 107.8(9)
C34' C33' C35' 108.9(8)
F14' C34' F13' 108.2(10)
F14' C34' F15' 107.6(11)
F13' C34' F15' 116.3(10)
F14' C34' C33' 109.4(9)
F13' C34' C33' 109.2(11)
F15' C34' C33' 106.0(9)
F16' C35' F17' 107.9(10)
F16' C35' F18' 108.4(11)
F17' C35' F18' 107.9(10)
F16' C35' C33' 111.4(9)
F17' C35' C33' 110.4(10)
F18' C35' C33' 110.7(10)

loop_
_geom_bond_atom_site_label_1
_geom_bond_atom_site_label_2
_geom_bond_distance
Mo O3 1.912(3)
Mo O2 1.936(2)
Mo O1 2.089(2)
Mo C3 2.138(3)
Mo C2 2.166(3)
N1 C2 1.323(4)
N1 C13 1.474(4)
N1 C17 1.481(4)
N2 C3 1.322(4)
N2 C19 1.465(4)
N2 C23 1.476(4)
O1 C25 1.371(4)
O2 C29 1.392(4)
C26 F1 1.221(6)
C26 F2' 1.304(6)
C26 F3' 1.315(6)
C26 F3 1.339(6)
C26 F2 1.437(6)
C26 F1' 1.487(7)
C26 C25 1.539(5)
F4 C27 1.327(5)
F5 C27 1.342(5)
F6 C27 1.345(4)
F7 C30 1.337(4)
F8 C30 1.335(4)
F9 C30 1.326(4)
F10 C31 1.333(5)
F11 C31 1.327(5)
F12 C31 1.346(4)
C1 C3 1.413(4)
C1 C2 1.423(5)
C1 C4 1.499(4)
C4 C9 1.405(4)
C4 C5 1.406(4)
C5 C6 1.391(5)
C5 C10 1.503(5)
C6 C7 1.395(5)
C7 C8 1.394(5)
C7 C11 1.507(5)
C8 C9 1.393(5)
C9 C12 1.511(5)
C13 C14 1.526(5)
C14 C15 1.522(6)
C15 C18 1.523(5)
C15 C16 1.532(6)
C16 C17 1.523(5)
C19 C20 1.522(5)
C20 C21 1.526(5)
C21 C24 1.521(5)
C21 C22 1.531(5)
C22 C23 1.524(5)
C25 C28 1.538(6)
C25 C27 1.544(5)
C29 C32 1.533(5)
C29 C31 1.538(5)
C29 C30 1.546(5)
O3 C33' 1.395(9)
O3 C33 1.403(5)
C33 C36 1.531(7)
C33 C34 1.531(8)
C33 C35 1.545(9)
C34 F15 1.312(8)
C34 F13 1.330(8)
C34 F14 1.363(8)
C35 F16 1.304(8)
C35 F17 1.321(8)
C35 F18 1.338(9)
C33' C36' 1.511(12)
C33' C34' 1.545(12)
C33' C35' 1.549(12)
C34' F14' 1.336(12)
C34' F13' 1.343(12)
C34' F15' 1.359(11)
C35' F16' 1.318(12)
C35' F17' 1.326(12)
C35' F18' 1.331(12)

loop_
_geom_torsion_atom_site_label_1
_geom_torsion_atom_site_label_2
_geom_torsion_atom_site_label_3
_geom_torsion_atom_site_label_4
_geom_torsion
O3 Mo O1 C25 150.5(4)
O2 Mo O1 C25 11.8(4)
C3 Mo O1 C25 -99.1(4)
C2 Mo O1 C25 -121.0(5)
O3 Mo O2 C29 65.0(4)
O1 Mo O2 C29 153.4(3)
C3 Mo O2 C29 -100.5(3)
C2 Mo O2 C29 -35.8(3)
C13 N1 C2 C1 -169.9(3)
C17 N1 C2 C1 15.7(5)
C13 N1 C2 Mo 6.3(5)
C17 N1 C2 Mo -168.1(2)
C3 C1 C2 N1 171.4(3)
C4 C1 C2 N1 -1.1(5)
C3 C1 C2 Mo -6.0(2)
C4 C1 C2 Mo -178.5(3)
O3 Mo C2 N1 -60.2(3)
O2 Mo C2 N1 79.3(3)
O1 Mo C2 N1 -148.9(4)
C3 Mo C2 N1 -172.7(4)
O3 Mo C2 C1 116.81(19)
O2 Mo C2 C1 -103.68(19)
O1 Mo C2 C1 28.1(6)
C3 Mo C2 C1 4.32(17)
C19 N2 C3 C1 174.7(3)
C23 N2 C3 C1 0.0(6)
C19 N2 C3 Mo -3.0(5)
C23 N2 C3 Mo -177.6(3)
C2 C1 C3 N2 -172.1(3)
C4 C1 C3 N2 0.5(6)
C2 C1 C3 Mo 6.1(2)
C4 C1 C3 Mo 178.8(3)
O3 Mo C3 N2 95.4(3)
O2 Mo C3 N2 -94.7(3)
O1 Mo C3 N2 -1.0(3)
C2 Mo C3 N2 173.8(4)
O3 Mo C3 C1 -82.8(2)
O2 Mo C3 C1 87.1(2)
O1 Mo C3 C1 -179.21(18)
C2 Mo C3 C1 -4.36(18)
C3 C1 C4 C9 -88.4(4)
C2 C1 C4 C9 82.5(4)
C3 C1 C4 C5 91.1(4)
C2 C1 C4 C5 -98.0(4)
C9 C4 C5 C6 0.5(5)
C1 C4 C5 C6 -178.9(3)
C9 C4 C5 C10 -178.2(3)
C1 C4 C5 C10 2.4(5)
C4 C5 C6 C7 -0.7(5)
C10 C5 C6 C7 178.0(3)
C5 C6 C7 C8 0.2(5)
C5 C6 C7 C11 -179.9(3)
C6 C7 C8 C9 0.5(5)
C11 C7 C8 C9 -179.4(3)
C7 C8 C9 C4 -0.8(5)
C7 C8 C9 C12 178.9(3)
C5 C4 C9 C8 0.2(5)
C1 C4 C9 C8 179.7(3)
C5 C4 C9 C12 -179.4(3)
C1 C4 C9 C12 0.0(5)
C2 N1 C13 C14 128.6(3)
C17 N1 C13 C14 -56.2(4)
N1 C13 C14 C15 57.1(4)
C13 C14 C15 C18 -179.5(4)
C13 C14 C15 C16 -55.4(4)
C14 C15 C16 C17 54.2(4)
C18 C15 C16 C17 178.3(3)
C2 N1 C17 C16 -129.5(3)
C13 N1 C17 C16 55.7(4)
C15 C16 C17 N1 -55.0(4)
C3 N2 C19 C20 -116.9(4)
C23 N2 C19 C20 58.5(4)
N2 C19 C20 C21 -55.7(4)
C19 C20 C21 C24 177.3(3)
C19 C20 C21 C22 52.4(4)
C24 C21 C22 C23 -176.9(3)
C20 C21 C22 C23 -52.9(4)
C3 N2 C23 C22 115.7(4)
C19 N2 C23 C22 -59.4(4)
C21 C22 C23 N2 56.9(4)
Mo O1 C25 C28 39.0(5)
Mo O1 C25 C26 -83.2(4)
Mo O1 C25 C27 159.4(3)
F1 C26 C25 O1 -77.9(5)
F2' C26 C25 O1 -161.4(4)
F3' C26 C25 O1 69.2(5)
F3 C26 C25 O1 49.8(5)
F2 C26 C25 O1 164.6(4)
F1' C26 C25 O1 -48.1(4)
F1 C26 C25 C28 156.4(5)
F2' C26 C25 C28 72.9(5)
F3' C26 C25 C28 -56.5(6)
F3 C26 C25 C28 -75.9(5)
F2 C26 C25 C28 38.9(4)
F1' C26 C25 C28 -173.8(4)
F1 C26 C25 C27 39.4(6)
F2' C26 C25 C27 -44.0(6)
F3' C26 C25 C27 -173.5(5)
F3 C26 C25 C27 167.1(4)
F2 C26 C25 C27 -78.0(4)
F1' C26 C25 C27 69.2(4)
O1 C25 C27 F4 52.7(4)
C28 C25 C27 F4 177.3(3)
C26 C25 C27 F4 -65.1(4)
O1 C25 C27 F5 -68.4(4)
C28 C25 C27 F5 56.2(4)
C26 C25 C27 F5 173.8(3)
O1 C25 C27 F6 174.1(3)
C28 C25 C27 F6 -61.3(4)
C26 C25 C27 F6 56.3(5)
Mo O2 C29 C32 52.8(4)
Mo O2 C29 C31 170.8(3)
Mo O2 C29 C30 -70.2(4)
O2 C29 C30 F9 -80.9(4)
C32 C29 C30 F9 153.9(3)
C31 C29 C30 F9 35.9(4)
O2 C29 C30 F8 158.1(3)
C32 C29 C30 F8 32.9(4)
C31 C29 C30 F8 -85.1(4)
O2 C29 C30 F7 39.0(4)
C32 C29 C30 F7 -86.2(3)
C31 C29 C30 F7 155.8(3)
O2 C29 C31 F11 -68.4(4)
C32 C29 C31 F11 53.4(4)
C30 C29 C31 F11 172.7(3)
O2 C29 C31 F10 52.8(4)
C32 C29 C31 F10 174.6(3)
C30 C29 C31 F10 -66.2(4)
O2 C29 C31 F12 173.1(3)
C32 C29 C31 F12 -65.1(4)
C30 C29 C31 F12 54.2(4)
O2 Mo O3 C33' 73.4(8)
O1 Mo O3 C33' -14.0(8)
C3 Mo O3 C33' -121.1(8)
C2 Mo O3 C33' 178.4(8)
O2 Mo O3 C33 108.6(6)
O1 Mo O3 C33 21.2(6)
C3 Mo O3 C33 -85.9(6)
C2 Mo O3 C33 -146.4(6)
C33' O3 C33 C36 66.8(13)
Mo O3 C33 C36 -22.8(9)
C33' O3 C33 C34 -54.7(13)
Mo O3 C33 C34 -144.3(5)
C33' O3 C33 C35 -172.0(15)
Mo O3 C33 C35 98.3(6)
O3 C33 C34 F15 61.8(7)
C36 C33 C34 F15 -63.3(8)
C35 C33 C34 F15 179.1(6)
O3 C33 C34 F13 -177.1(7)
C36 C33 C34 F13 57.8(9)
C35 C33 C34 F13 -59.8(9)
O3 C33 C34 F14 -59.2(6)
C36 C33 C34 F14 175.7(6)
C35 C33 C34 F14 58.0(7)
O3 C33 C35 F16 174.4(5)
C36 C33 C35 F16 -58.9(7)
C34 C33 C35 F16 61.2(7)
O3 C33 C35 F17 -63.7(7)
C36 C33 C35 F17 62.9(7)
C34 C33 C35 F17 -177.0(6)
O3 C33 C35 F18 51.8(7)
C36 C33 C35 F18 178.4(5)
C34 C33 C35 F18 -61.5(7)
C33 O3 C33' C36' -135.7(18)
Mo O3 C33' C36' -15.7(14)
C33 O3 C33' C34' 95.9(15)
Mo O3 C33' C34' -144.1(6)
C33 O3 C33' C35' -18.0(11)
Mo O3 C33' C35' 102.0(8)
O3 C33' C34' F14' -51.3(11)
C36' C33' C34' F14' 175.6(10)
C35' C33' C34' F14' 56.9(11)
O3 C33' C34' F13' -169.6(8)
C36' C33' C34' F13' 57.4(12)
C35' C33' C34' F13' -61.4(11)
O3 C33' C34' F15' 64.5(11)
C36' C33' C34' F15' -68.6(12)
C35' C33' C34' F15' 172.6(9)
O3 C33' C35' F16' 173.2(9)
C36' C33' C35' F16' -60.6(12)
C34' C33' C35' F16' 60.3(12)
O3 C33' C35' F17' -67.0(10)
C36' C33' C35' F17' 59.2(12)
C34' C33' C35' F17' -179.9(9)
O3 C33' C35' F18' 52.5(10)
C36' C33' C35' F18' 178.6(10)
C34' C33' C35' F18' -60.4(11)
